data_7157808
loop_
_publ_author_name
'Ichikawa, Yuki'
'Hiramatsu, Michiaki'
'Mita, Yusuke'
'Makishima, Makoto'
'Matsumoto, Yotaro'
'Masumoto, Yui'
'Muranaka, Atsuya'
'Uchiyama, Masanobu'
'Hashimoto, Yuichi'
'Ishikawa, Minoru'

_publ_section_title
;
 <i>meta</i>-Non-flat substituents: a novel molecular design to improve
 aqueous solubility in small molecule drug discovery.
;
_journal_issue 2
_journal_name_full 'Organic &amp; biomolecular chemistry'
_journal_page_first 446
_journal_page_last 456
_journal_paper_doi 10.1039/d0ob02083d
_journal_volume 19
_journal_year 2021
_chemical_formula_moiety 'C7 H9 N O2 S'
_chemical_formula_sum 'C7 H9 N O2 S'
_chemical_formula_weight 171.21
_chemical_melting_point 429
_chemical_name_systematic 2-Toluenesulfonamide
_space_group_crystal_system tetragonal
_space_group_IT_number 88
_space_group_name_Hall '-I 4ad'
_space_group_name_H-M_alt 'I 41/a :2'
_atom_sites_solution_hydrogens difmap
_atom_sites_solution_primary direct
_atom_sites_solution_secondary difmap
_audit_creation_method SHELXL-2014
_audit_update_record
;
2018-03-08 deposited with the CCDC.	2020-11-27 downloaded from the CCDC.
;
_cell_angle_alpha 90
_cell_angle_beta 90
_cell_angle_gamma 90
_cell_formula_units_Z 16
_cell_length_a 18.5210(4)
_cell_length_b 18.5210(4)
_cell_length_c 9.0228(2)
_cell_measurement_reflns_used 24659
_cell_measurement_temperature 90
_cell_measurement_theta_max 30.924
_cell_measurement_theta_min 2.199
_cell_volume 3095.07(12)
_computing_cell_refinement HKL2000
_computing_data_collection CrystalClear
_computing_data_reduction HKL2000
_computing_molecular_graphics SV
_computing_publication_material 'SHELXL-2014 (Sheldrick, 2014)'
_computing_structure_refinement 'SHELXL-2014 (Sheldrick, 2014)'
_computing_structure_solution SIR2011
_diffrn_ambient_temperature 90
_diffrn_detector_area_resol_mean 7.31
_diffrn_measured_fraction_theta_full 0.999
_diffrn_measured_fraction_theta_max 0.998
_diffrn_measurement_device_type 'Rigaku AFC-8 with Saturn70 CCD'
_diffrn_measurement_method \w-scan
_diffrn_radiation_type MoK\a
_diffrn_radiation_wavelength 0.71073
_diffrn_reflns_av_R_equivalents 0.0461
_diffrn_reflns_av_unetI/netI 0.0215
_diffrn_reflns_Laue_measured_fraction_full 0.999
_diffrn_reflns_Laue_measured_fraction_max 0.998
_diffrn_reflns_limit_h_max 26
_diffrn_reflns_limit_h_min -26
_diffrn_reflns_limit_k_max 26
_diffrn_reflns_limit_k_min -26
_diffrn_reflns_limit_l_max 13
_diffrn_reflns_limit_l_min -13
_diffrn_reflns_number 24659
_diffrn_reflns_point_group_measured_fraction_full 0.999
_diffrn_reflns_point_group_measured_fraction_max 0.998
_diffrn_reflns_theta_full 25.242
_diffrn_reflns_theta_max 30.924
_diffrn_reflns_theta_min 2.199
_diffrn_source 'Fine-focus rotating anode'
_exptl_absorpt_coefficient_mu 0.363
_exptl_absorpt_correction_T_max 0.90451
_exptl_absorpt_correction_T_min 0.88692
_exptl_absorpt_correction_type multi-scan
_exptl_absorpt_process_details
;
 MULABS - Empirical Correction for Absorption Anisotropy.
 R.H. Blessing, Acta Cryst. (1995), A51, 33-38.
;
_exptl_crystal_colour colourless
_exptl_crystal_density_diffrn 1.470
_exptl_crystal_description block
_exptl_crystal_F_000 1440
_exptl_crystal_recrystallization_method 'Re-crystallisation from solvent'
_exptl_crystal_size_max 0.22
_exptl_crystal_size_mid 0.21
_exptl_crystal_size_min 0.18
_refine_diff_density_max 0.317
_refine_diff_density_min -0.458
_refine_diff_density_rms 0.056
_refine_ls_extinction_method none
_refine_ls_goodness_of_fit_ref 1.067
_refine_ls_hydrogen_treatment mixed
_refine_ls_matrix_type full
_refine_ls_number_parameters 109
_refine_ls_number_reflns 2444
_refine_ls_number_restraints 0
_refine_ls_restrained_S_all 1.067
_refine_ls_R_factor_all 0.0360
_refine_ls_R_factor_gt 0.0324
_refine_ls_shift/su_max 0.000
_refine_ls_shift/su_mean 0.000
_refine_ls_structure_factor_coef Fsqd
_refine_ls_weighting_details 'w=1/[\s^2^(Fo^2^)+(0.0473P)^2^+2.5996P] where P=(Fo^2^+2Fc^2^)/3'
_refine_ls_weighting_scheme calc
_refine_ls_wR_factor_gt 0.0887
_refine_ls_wR_factor_ref 0.0915
_reflns_Friedel_coverage 0.000
_reflns_number_gt 2197
_reflns_number_total 2444
_reflns_threshold_expression 'I > 2\s(I)'
_cod_data_source_file d0ob02083d2.cif
_cod_data_source_block YM671
_cod_depositor_comments 'Adding full bibliography for 7157808--7157819.cif.'
_cod_original_cell_volume 3095.07(15)
_cod_original_sg_symbol_H-M 'I 41/a'
_cod_database_code 7157808
_shelx_space_group_comment
;
The symmetry employed for this shelxl refinement is uniquely defined
by the following loop, which should always be used as a source of
symmetry information in preference to the above space-group names.
They are only intended as comments.
;
_shelx_estimated_absorpt_t_min 0.924
_shelx_estimated_absorpt_t_max 0.937
_shelxl_version_number 2014-3

loop_
_space_group_symop_operation_xyz
'x, y, z'
'-x, -y+1/2, z'
'-y+3/4, x+1/4, z+1/4'
'y+1/4, -x+1/4, z+1/4'
'x+1/2, y+1/2, z+1/2'
'-x+1/2, -y+1, z+1/2'
'-y+5/4, x+3/4, z+3/4'
'y+3/4, -x+3/4, z+3/4'
'-x, -y, -z'
'x, y-1/2, -z'
'y-3/4, -x-1/4, -z-1/4'
'-y-1/4, x-1/4, -z-1/4'
'-x+1/2, -y+1/2, -z+1/2'
'x+1/2, y, -z+1/2'
'y-1/4, -x+1/4, -z+1/4'
'-y+1/4, x+1/4, -z+1/4'

loop_
_atom_site_label
_atom_site_type_symbol
_atom_site_fract_x
_atom_site_fract_y
_atom_site_fract_z
_atom_site_U_iso_or_equiv
_atom_site_adp_type
_atom_site_occupancy
_atom_site_site_symmetry_order
_atom_site_calc_flag
_atom_site_refinement_flags_posn
_atom_site_refinement_flags_adp
_atom_site_refinement_flags_occupancy
_atom_site_disorder_assembly
_atom_site_disorder_group
S1 S 0.13358(2) 0.12510(2) 0.26295(3) 0.01647(9) Uani 1 1 d . . . . .
O1 O 0.12006(6) 0.20154(5) 0.25966(10) 0.0282(2) Uani 1 1 d . . . . .
O2 O 0.20725(5) 0.10051(5) 0.24946(9) 0.02385(19) Uani 1 1 d . . . . .
N1 N 0.09015(6) 0.08918(6) 0.12934(11) 0.0204(2) Uani 1 1 d . . . . .
H1A H 0.0471(10) 0.1063(10) 0.107(2) 0.034(5) Uiso 1 1 d . . . . .
H1B H 0.1066(10) 0.0478(10) 0.101(2) 0.035(5) Uiso 1 1 d . . . . .
C1 C 0.10064(6) 0.09123(5) 0.43403(12) 0.01583(19) Uani 1 1 d . . . . .
C2 C 0.02986(6) 0.10572(6) 0.48174(12) 0.0183(2) Uani 1 1 d . . . . .
C3 C 0.01010(7) 0.07829(7) 0.62015(13) 0.0229(2) Uani 1 1 d . . . . .
H3 H -0.0373 0.0871 0.6561 0.027 Uiso 1 1 calc R U . . .
C4 C 0.05770(7) 0.03854(7) 0.70674(13) 0.0246(2) Uani 1 1 d . . . . .
H4 H 0.0427 0.0210 0.8007 0.030 Uiso 1 1 calc R U . . .
C5 C 0.12700(7) 0.02434(7) 0.65678(13) 0.0230(2) Uani 1 1 d . . . . .
H5 H 0.1594 -0.0033 0.7157 0.028 Uiso 1 1 calc R U . . .
C6 C 0.14877(6) 0.05086(6) 0.51953(12) 0.0189(2) Uani 1 1 d . . . . .
H6 H 0.1962 0.0415 0.4842 0.023 Uiso 1 1 calc R U . . .
C7 C -0.02486(7) 0.14732(7) 0.39268(16) 0.0273(3) Uani 1 1 d . . . . .
H7A H -0.0382 0.1195 0.3045 0.041 Uiso 1 1 calc R U . . .
H7B H -0.0041 0.1937 0.3624 0.041 Uiso 1 1 calc R U . . .
H7C H -0.0679 0.1559 0.4532 0.041 Uiso 1 1 calc R U . . .

loop_
_atom_site_aniso_label
_atom_site_aniso_U_11
_atom_site_aniso_U_22
_atom_site_aniso_U_33
_atom_site_aniso_U_23
_atom_site_aniso_U_13
_atom_site_aniso_U_12
S1 0.01916(14) 0.01639(13) 0.01386(14) 0.00108(8) -0.00061(8) -0.00357(9)
O1 0.0488(6) 0.0152(4) 0.0205(4) 0.0022(3) 0.0002(4) -0.0054(4)
O2 0.0161(4) 0.0372(5) 0.0182(4) 0.0025(3) 0.0003(3) -0.0052(3)
N1 0.0205(4) 0.0220(5) 0.0187(4) -0.0042(4) -0.0051(3) 0.0037(3)
C1 0.0186(5) 0.0142(4) 0.0147(4) 0.0001(3) 0.0002(3) -0.0022(3)
C2 0.0183(5) 0.0168(5) 0.0198(5) -0.0031(4) 0.0003(4) -0.0010(4)
C3 0.0220(5) 0.0258(5) 0.0209(5) -0.0039(4) 0.0050(4) -0.0038(4)
C4 0.0303(6) 0.0269(6) 0.0167(5) 0.0007(4) 0.0029(4) -0.0071(5)
C5 0.0264(5) 0.0235(5) 0.0191(5) 0.0052(4) -0.0023(4) -0.0024(4)
C6 0.0199(5) 0.0185(5) 0.0184(5) 0.0021(4) -0.0004(4) -0.0006(4)
C7 0.0210(5) 0.0269(6) 0.0339(6) 0.0022(5) -0.0015(5) 0.0043(4)

loop_
_atom_type_symbol
_atom_type_description
_atom_type_scat_dispersion_real
_atom_type_scat_dispersion_imag
_atom_type_scat_source
C C 0.0033 0.0016 'International Tables Vol C Tables 4.2.6.8 and 6.1.1.4'
H H 0.0000 0.0000 'International Tables Vol C Tables 4.2.6.8 and 6.1.1.4'
N N 0.0061 0.0033 'International Tables Vol C Tables 4.2.6.8 and 6.1.1.4'
O O 0.0106 0.0060 'International Tables Vol C Tables 4.2.6.8 and 6.1.1.4'
S S 0.1246 0.1234 'International Tables Vol C Tables 4.2.6.8 and 6.1.1.4'

loop_
_geom_angle_atom_site_label_1
_geom_angle_atom_site_label_2
_geom_angle_atom_site_label_3
_geom_angle
_geom_angle_site_symmetry_1
_geom_angle_site_symmetry_3
_geom_angle_publ_flag
O1 S1 O2 118.27(6) . . ?
O1 S1 N1 107.89(6) . . ?
O2 S1 N1 106.34(5) . . ?
O1 S1 C1 107.83(5) . . ?
O2 S1 C1 106.67(5) . . ?
N1 S1 C1 109.67(5) . . ?
S1 N1 H1A 118.5(12) . . ?
S1 N1 H1B 114.6(12) . . ?
H1A N1 H1B 124.9(17) . . ?
C6 C1 C2 121.91(10) . . ?
C6 C1 S1 116.77(8) . . ?
C2 C1 S1 121.31(8) . . ?
C3 C2 C1 116.66(10) . . ?
C3 C2 C7 119.14(11) . . ?
C1 C2 C7 124.20(11) . . ?
C4 C3 C2 121.96(11) . . ?
C4 C3 H3 119.0 . . ?
C2 C3 H3 119.0 . . ?
C5 C4 C3 120.37(11) . . ?
C5 C4 H4 119.8 . . ?
C3 C4 H4 119.8 . . ?
C4 C5 C6 119.40(11) . . ?
C4 C5 H5 120.3 . . ?
C6 C5 H5 120.3 . . ?
C5 C6 C1 119.71(11) . . ?
C5 C6 H6 120.1 . . ?
C1 C6 H6 120.1 . . ?
C2 C7 H7A 109.5 . . ?
C2 C7 H7B 109.5 . . ?
H7A C7 H7B 109.5 . . ?
C2 C7 H7C 109.5 . . ?
H7A C7 H7C 109.5 . . ?
H7B C7 H7C 109.5 . . ?

loop_
_geom_bond_atom_site_label_1
_geom_bond_atom_site_label_2
_geom_bond_distance
_geom_bond_site_symmetry_2
_geom_bond_publ_flag
S1 O1 1.4380(9) . ?
S1 O2 1.4435(9) . ?
S1 N1 1.5947(10) . ?
S1 C1 1.7745(11) . ?
N1 H1A 0.880(19) . ?
N1 H1B 0.863(19) . ?
C1 C6 1.3960(15) . ?
C1 C2 1.4056(15) . ?
C2 C3 1.3970(16) . ?
C2 C7 1.5055(17) . ?
C3 C4 1.3891(18) . ?
C3 H3 0.9500 . ?
C4 C5 1.3855(18) . ?
C4 H4 0.9500 . ?
C5 C6 1.3920(16) . ?
C5 H5 0.9500 . ?
C6 H6 0.9500 . ?
C7 H7A 0.9800 . ?
C7 H7B 0.9800 . ?
C7 H7C 0.9800 . ?

loop_
_geom_hbond_atom_site_label_D
_geom_hbond_atom_site_label_H
_geom_hbond_atom_site_label_A
_geom_hbond_distance_DH
_geom_hbond_distance_HA
_geom_hbond_distance_DA
_geom_hbond_angle_DHA
_geom_hbond_site_symmetry_A
N1 H1A O1 0.880(19) 2.107(19) 2.9552(13) 161.5(17) 15
N1 H1B O2 0.863(19) 2.07(2) 2.9244(13) 170.2(18) 7_444

loop_
_geom_torsion_atom_site_label_1
_geom_torsion_atom_site_label_2
_geom_torsion_atom_site_label_3
_geom_torsion_atom_site_label_4
_geom_torsion
_geom_torsion_site_symmetry_1
_geom_torsion_site_symmetry_2
_geom_torsion_site_symmetry_3
_geom_torsion_site_symmetry_4
_geom_torsion_publ_flag
O1 S1 C1 C6 -127.04(9) . . . . ?
O2 S1 C1 C6 0.95(10) . . . . ?
N1 S1 C1 C6 115.72(9) . . . . ?
O1 S1 C1 C2 51.78(10) . . . . ?
O2 S1 C1 C2 179.77(9) . . . . ?
N1 S1 C1 C2 -65.46(10) . . . . ?
C6 C1 C2 C3 0.62(16) . . . . ?
S1 C1 C2 C3 -178.14(8) . . . . ?
C6 C1 C2 C7 -178.44(11) . . . . ?
S1 C1 C2 C7 2.80(15) . . . . ?
C1 C2 C3 C4 -0.10(17) . . . . ?
C7 C2 C3 C4 179.01(11) . . . . ?
C2 C3 C4 C5 -0.52(18) . . . . ?
C3 C4 C5 C6 0.62(18) . . . . ?
C4 C5 C6 C1 -0.10(17) . . . . ?
C2 C1 C6 C5 -0.53(16) . . . . ?
S1 C1 C6 C5 178.28(9) . . . . ?
